data_2201313
loop_
_publ_author_name
'Elgemeie, Galal H.'
'Ali, Hani A.'
'Jones, Peter G.'

_publ_section_title 2-Phenyl-7,8-dihydro-6<i>H</i>-cyclopenta[<i>e</i>]pyrazolo[1,5-<i>a</i>]pyrimidine
_journal_issue 11
_journal_name_full 'Acta Crystallographica Section E'
_journal_page_first o1247
_journal_page_last o1249
_journal_paper_doi 10.1107/S1600536802018780
_journal_volume 58
_journal_year 2002
_chemical_formula_sum 'C15 H13 N3'
_chemical_formula_weight 235.28
_chemical_name_systematic
;
 2-Phenyl-7,8-dihydro-6H-cyclopenta[e]pyrazolo[1,5-a]pyrimidine
;
_space_group_IT_number 14
_symmetry_cell_setting monoclinic
_symmetry_space_group_name_Hall '-P 2yn'
_symmetry_space_group_name_H-M 'P 1 21/n 1'
_atom_sites_solution_hydrogens geom
_atom_sites_solution_primary direct
_atom_sites_solution_secondary difmap
_audit_creation_method SHELXL-97
_cell_angle_alpha 90.00
_cell_angle_beta 99.36(3)
_cell_angle_gamma 90.00
_cell_formula_units_Z 4
_cell_length_a 7.006(3)
_cell_length_b 8.702(3)
_cell_length_c 19.115(4)
_cell_measurement_reflns_used 46
_cell_measurement_temperature 143(2)
_cell_measurement_theta_max 11.5
_cell_measurement_theta_min 10
_cell_volume 1149.9(7)
_computing_cell_refinement DIF4
_computing_data_collection 'DIF4 (Stoe, 1992)'
_computing_data_reduction 'REDU4 (Stoe, 1992)'
_computing_molecular_graphics 'XP (Siemens, 1994)'
_computing_publication_material SHELXL97
_computing_structure_refinement 'SHELXL97 (Sheldrick, 1997)'
_computing_structure_solution 'SHELXS97 (Sheldrick, 1990)'
_diffrn_ambient_temperature 143(2)
_diffrn_measured_fraction_theta_full 0.998
_diffrn_measured_fraction_theta_max 0.998
_diffrn_measurement_device_type 'Stoe STADI-4'
_diffrn_measurement_method '\w/\q scans'
_diffrn_radiation_monochromator graphite
_diffrn_radiation_source 'fine-focus sealed tube'
_diffrn_radiation_type MoK\a
_diffrn_radiation_wavelength 0.71073
_diffrn_reflns_av_R_equivalents 0.0309
_diffrn_reflns_av_sigmaI/netI 0.0420
_diffrn_reflns_limit_h_max 0
_diffrn_reflns_limit_h_min -8
_diffrn_reflns_limit_k_max 2
_diffrn_reflns_limit_k_min -10
_diffrn_reflns_limit_l_max 22
_diffrn_reflns_limit_l_min -22
_diffrn_reflns_number 2717
_diffrn_reflns_theta_full 25.01
_diffrn_reflns_theta_max 25.01
_diffrn_reflns_theta_min 3.19
_diffrn_standards_decay_% 0
_diffrn_standards_interval_time 60
_diffrn_standards_number 3
_exptl_absorpt_coefficient_mu 0.083
_exptl_absorpt_correction_type none
_exptl_crystal_colour colourless
_exptl_crystal_density_diffrn 1.359
_exptl_crystal_density_method 'not measured'
_exptl_crystal_description prism
_exptl_crystal_F_000 496
_exptl_crystal_size_max 0.60
_exptl_crystal_size_mid 0.25
_exptl_crystal_size_min 0.15
_refine_diff_density_max 0.241
_refine_diff_density_min -0.262
_refine_ls_extinction_method none
_refine_ls_goodness_of_fit_ref 1.035
_refine_ls_hydrogen_treatment constr
_refine_ls_matrix_type full
_refine_ls_number_parameters 163
_refine_ls_number_reflns 2032
_refine_ls_number_restraints 0
_refine_ls_restrained_S_all 1.035
_refine_ls_R_factor_all 0.0780
_refine_ls_R_factor_gt 0.0535
_refine_ls_shift/su_max 0.000
_refine_ls_shift/su_mean 0.000
_refine_ls_structure_factor_coef Fsqd
_refine_ls_weighting_details 'calc w = 1/[\s^2^(Fo^2^)+(0.0630P)^2^+0.6661P] where P = (Fo^2^+2Fc^2^)/3'
_refine_ls_weighting_scheme calc
_refine_ls_wR_factor_gt 0.1278
_refine_ls_wR_factor_ref 0.1459
_reflns_number_gt 1483
_reflns_number_total 2032
_reflns_threshold_expression I>2\s(I)
_cod_data_source_file bt6202.cif
_cod_data_source_block 5
_cod_original_sg_symbol_H-M 'P 21/n'
_cod_database_code 2201313
_cod_database_fobs_code 2201313

loop_
_symmetry_equiv_pos_as_xyz
'x, y, z'
'-x+1/2, y+1/2, -z+1/2'
'-x, -y, -z'
'x-1/2, -y-1/2, z-1/2'

loop_
_atom_site_label
_atom_site_fract_x
_atom_site_fract_y
_atom_site_fract_z
_atom_site_U_iso_or_equiv
_atom_site_adp_type
_atom_site_calc_flag
_atom_site_refinement_flags
_atom_site_occupancy
_atom_site_disorder_assembly
_atom_site_disorder_group
_atom_site_type_symbol
N1 0.4552(3) 0.3694(2) 0.40811(10) 0.0298(5) Uani d . 1 . . N
C2 0.6029(4) 0.4517(3) 0.38930(12) 0.0287(6) Uani d . 1 . . C
C3 0.7696(4) 0.4459(3) 0.44025(13) 0.0307(6) Uani d . 1 . . C
H3 0.8898 0.4948 0.4382 0.037 Uiso calc R 1 . . H
N4 0.8263(3) 0.3070(2) 0.55670(11) 0.0336(5) Uani d . 1 . . N
C5 0.7385(4) 0.2151(3) 0.59576(13) 0.0341(6) Uani d . 1 . . C
H5 0.8085 0.1799 0.6396 0.041 Uiso calc R 1 . . H
C6 0.4234(4) 0.0616(3) 0.61271(13) 0.0336(6) Uani d . 1 . . C
H6A 0.4159 0.0991 0.6611 0.040 Uiso calc R 1 . . H
H6B 0.4759 -0.0443 0.6160 0.040 Uiso calc R 1 . . H
C7 0.2234(4) 0.0664(3) 0.56567(15) 0.0464(7) Uani d . 1 . . C
H7A 0.1281 0.1153 0.5916 0.056 Uiso calc R 1 . . H
H7B 0.1788 -0.0392 0.5525 0.056 Uiso calc R 1 . . H
C8 0.2413(4) 0.1602(3) 0.49822(14) 0.0328(6) Uani d . 1 . . C
H8A 0.2204 0.0945 0.4554 0.039 Uiso calc R 1 . . H
H8B 0.1482 0.2466 0.4917 0.039 Uiso calc R 1 . . H
C9 0.4427(3) 0.2161(3) 0.51367(13) 0.0284(6) Uani d . 1 . . C
C10 0.5473(4) 0.1665(3) 0.57600(12) 0.0297(6) Uani d . 1 . . C
N11 0.5322(3) 0.3110(2) 0.47223(10) 0.0272(5) Uani d . 1 . . N
C12 0.7244(4) 0.3547(3) 0.49416(13) 0.0301(6) Uani d . 1 . . C
C13 0.5748(4) 0.5362(3) 0.32141(12) 0.0313(6) Uani d . 1 . . C
C14 0.3917(4) 0.5575(3) 0.28223(13) 0.0413(7) Uani d . 1 . . C
H14 0.2822 0.5126 0.2977 0.050 Uiso calc R 1 . . H
C15 0.3684(5) 0.6441(3) 0.22054(15) 0.0496(8) Uani d . 1 . . C
H15 0.2425 0.6595 0.1944 0.060 Uiso calc R 1 . . H
C16 0.5264(5) 0.7081(3) 0.19675(15) 0.0520(8) Uani d . 1 . . C
H16 0.5094 0.7677 0.1545 0.062 Uiso calc R 1 . . H
C17 0.7090(5) 0.6852(3) 0.23461(15) 0.0482(8) Uani d . 1 . . C
H17 0.8183 0.7276 0.2180 0.058 Uiso calc R 1 . . H
C18 0.7338(4) 0.6005(3) 0.29679(14) 0.0402(7) Uani d . 1 . . C
H18 0.8600 0.5861 0.3229 0.048 Uiso calc R 1 . . H

loop_
_atom_site_aniso_label
_atom_site_aniso_U_11
_atom_site_aniso_U_22
_atom_site_aniso_U_33
_atom_site_aniso_U_12
_atom_site_aniso_U_13
_atom_site_aniso_U_23
N1 0.0340(12) 0.0276(10) 0.0291(11) -0.0004(9) 0.0090(9) -0.0008(9)
C2 0.0350(14) 0.0239(12) 0.0290(12) 0.0004(10) 0.0107(11) -0.0044(10)
C3 0.0305(13) 0.0272(12) 0.0360(13) -0.0017(11) 0.0106(11) -0.0020(11)
N4 0.0327(12) 0.0344(11) 0.0339(11) 0.0016(9) 0.0054(9) 0.0009(9)
C5 0.0355(14) 0.0365(14) 0.0302(13) 0.0038(12) 0.0047(11) 0.0019(11)
C6 0.0390(15) 0.0298(13) 0.0343(13) 0.0004(11) 0.0133(11) 0.0017(11)
C7 0.0354(16) 0.0511(17) 0.0549(18) -0.0002(13) 0.0136(14) 0.0146(15)
C8 0.0282(13) 0.0325(13) 0.0374(13) -0.0007(11) 0.0042(11) -0.0023(11)
C9 0.0290(13) 0.0247(12) 0.0330(13) 0.0020(10) 0.0097(10) -0.0056(10)
C10 0.0345(14) 0.0272(12) 0.0289(12) 0.0069(11) 0.0094(11) -0.0023(10)
N11 0.0307(11) 0.0258(10) 0.0262(10) 0.0000(8) 0.0079(9) -0.0008(8)
C12 0.0304(13) 0.0279(12) 0.0328(13) -0.0004(11) 0.0079(11) -0.0020(10)
C13 0.0424(15) 0.0247(12) 0.0281(12) -0.0005(11) 0.0097(11) -0.0031(10)
C14 0.0504(18) 0.0389(15) 0.0339(14) -0.0058(13) 0.0052(13) -0.0006(12)
C15 0.065(2) 0.0478(17) 0.0317(15) -0.0062(15) -0.0043(14) 0.0011(13)
C16 0.087(3) 0.0393(16) 0.0299(14) -0.0029(17) 0.0100(16) 0.0046(12)
C17 0.072(2) 0.0350(15) 0.0436(17) -0.0043(14) 0.0273(16) 0.0044(13)
C18 0.0501(17) 0.0331(14) 0.0401(15) 0.0012(13) 0.0156(13) 0.0021(12)

loop_
_atom_type_symbol
_atom_type_description
_atom_type_scat_dispersion_real
_atom_type_scat_dispersion_imag
_atom_type_scat_source
C C 0.0033 0.0016 'International Tables Vol C Tables 4.2.6.8 and 6.1.1.4'
H H 0.0000 0.0000 'International Tables Vol C Tables 4.2.6.8 and 6.1.1.4'
N N 0.0061 0.0033 'International Tables Vol C Tables 4.2.6.8 and 6.1.1.4'

loop_
_geom_angle_atom_site_label_1
_geom_angle_atom_site_label_2
_geom_angle_atom_site_label_3
_geom_angle
_geom_angle_publ_flag
C2 N1 N11 103.29(19) y
N1 C2 C3 112.6(2) y
N1 C2 C13 119.9(2) ?
C3 C2 C13 127.5(2) y
C12 C3 C2 106.0(2) y
C5 N4 C12 117.4(2) y
N4 C5 C10 123.2(2) y
C10 C6 C7 104.5(2) ?
C6 C7 C8 108.2(2) ?
C9 C8 C7 102.2(2) ?
C10 C9 N11 117.8(2) y
C10 C9 C8 115.5(2) ?
N11 C9 C8 126.7(2) ?
C9 C10 C5 119.7(2) y
C9 C10 C6 109.3(2) ?
C5 C10 C6 131.0(2) ?
N1 N11 C9 126.8(2) y
N1 N11 C12 113.05(19) y
C9 N11 C12 120.1(2) y
N4 C12 C3 133.2(2) y
N4 C12 N11 121.7(2) y
C3 C12 N11 105.1(2) y
C14 C13 C18 118.9(2) ?
C14 C13 C2 121.3(2) ?
C18 C13 C2 119.8(2) ?
C15 C14 C13 120.1(3) ?
C16 C15 C14 120.6(3) ?
C17 C16 C15 119.6(3) ?
C16 C17 C18 120.3(3) ?
C17 C18 C13 120.5(3) ?
C12 C3 H3 127.0 ?
C2 C3 H3 127.0 ?
N4 C5 H5 118.4 ?
C10 C5 H5 118.4 ?
C10 C6 H6A 110.9 ?
C7 C6 H6A 110.9 ?
C10 C6 H6B 110.9 ?
C7 C6 H6B 110.9 ?
H6A C6 H6B 108.9 ?
C6 C7 H7A 110.1 ?
C8 C7 H7A 110.1 ?
C6 C7 H7B 110.1 ?
C8 C7 H7B 110.1 ?
H7A C7 H7B 108.4 ?
C9 C8 H8A 111.3 ?
C7 C8 H8A 111.3 ?
C9 C8 H8B 111.3 ?
C7 C8 H8B 111.3 ?
H8A C8 H8B 109.2 ?
C15 C14 H14 119.9 ?
C13 C14 H14 119.9 ?
C16 C15 H15 119.7 ?
C14 C15 H15 119.7 ?
C17 C16 H16 120.2 ?
C15 C16 H16 120.2 ?
C16 C17 H17 119.9 ?
C18 C17 H17 119.9 ?
C17 C18 H18 119.8 ?
C13 C18 H18 119.8 ?

loop_
_geom_bond_atom_site_label_1
_geom_bond_atom_site_label_2
_geom_bond_site_symmetry_2
_geom_bond_distance
_geom_bond_publ_flag
N1 C2 . 1.354(3) y
N1 N11 . 1.355(3) y
C2 C3 . 1.395(3) y
C2 C13 . 1.477(3) ?
C3 C12 . 1.378(3) y
N4 C5 . 1.313(3) y
N4 C12 . 1.354(3) y
C5 C10 . 1.397(4) y
C6 C10 . 1.509(3) ?
C6 C7 . 1.537(4) ?
C7 C8 . 1.548(4) ?
C8 C9 . 1.476(3) ?
C9 C10 . 1.363(3) y
C9 N11 . 1.365(3) y
N11 C12 . 1.397(3) y
C13 C14 . 1.389(4) ?
C13 C18 . 1.395(4) ?
C14 C15 . 1.387(4) ?
C15 C16 . 1.381(5) ?
C16 C17 . 1.378(5) ?
C17 C18 . 1.385(4) ?
C3 H3 . 0.9500 ?
C5 H5 . 0.9500 ?
C6 H6A . 0.9900 ?
C6 H6B . 0.9900 ?
C7 H7A . 0.9900 ?
C7 H7B . 0.9900 ?
C8 H8A . 0.9900 ?
C8 H8B . 0.9900 ?
C14 H14 . 0.9500 ?
C15 H15 . 0.9500 ?
C16 H16 . 0.9500 ?
C17 H17 . 0.9500 ?
C18 H18 . 0.9500 ?

loop_
_geom_hbond_atom_site_label_D
_geom_hbond_atom_site_label_H
_geom_hbond_atom_site_label_A
_geom_hbond_site_symmetry_A
_geom_hbond_distance_DH
_geom_hbond_distance_HA
_geom_hbond_distance_DA
_geom_hbond_angle_DHA
C3 H3 N4 3_766 0.95 2.62 3.548(3) 164.8
C7 H7A N4 1_455 0.99 2.69 3.464(4) 135.1

loop_
_geom_torsion_atom_site_label_1
_geom_torsion_atom_site_label_2
_geom_torsion_atom_site_label_3
_geom_torsion_atom_site_label_4
_geom_torsion
N11 N1 C2 C3 -0.1(2)
N11 N1 C2 C13 -179.30(19)
N1 C2 C3 C12 0.0(3)
C13 C2 C3 C12 179.2(2)
C12 N4 C5 C10 -0.6(4)
C10 C6 C7 C8 6.1(3)
C6 C7 C8 C9 -5.4(3)
C7 C8 C9 C10 2.8(3)
C7 C8 C9 N11 -177.1(2)
N11 C9 C10 C5 0.9(3)
C8 C9 C10 C5 -179.1(2)
N11 C9 C10 C6 -179.03(19)
C8 C9 C10 C6 1.0(3)
N4 C5 C10 C9 -0.5(4)
N4 C5 C10 C6 179.4(2)
C7 C6 C10 C9 -4.5(3)
C7 C6 C10 C5 175.7(2)
C2 N1 N11 C9 -178.6(2)
C2 N1 N11 C12 0.1(2)
C10 C9 N11 N1 178.4(2)
C8 C9 N11 N1 -1.7(4)
C10 C9 N11 C12 -0.2(3)
C8 C9 N11 C12 179.8(2)
C5 N4 C12 C3 -178.2(3)
C5 N4 C12 N11 1.3(3)
C2 C3 C12 N4 179.6(3)
C2 C3 C12 N11 0.0(2)
N1 N11 C12 N4 -179.7(2)
C9 N11 C12 N4 -0.9(3)
N1 N11 C12 C3 0.0(3)
C9 N11 C12 C3 178.7(2)
N1 C2 C13 C14 12.2(3)
C3 C2 C13 C14 -166.9(2)
N1 C2 C13 C18 -169.9(2)
C3 C2 C13 C18 11.0(4)
C18 C13 C14 C15 -1.3(4)
C2 C13 C14 C15 176.6(2)
C13 C14 C15 C16 1.0(4)
C14 C15 C16 C17 0.2(4)
C15 C16 C17 C18 -1.0(4)
C16 C17 C18 C13 0.7(4)
C14 C13 C18 C17 0.5(4)
C2 C13 C18 C17 -177.5(2)

loop_
_cod_related_entry_id
_cod_related_entry_database
_cod_related_entry_code
1 ChemSpider 4406341
